data_1528810
loop_
_publ_author_name
'Rastsvetaeva, R.K.'
'Rozenberg, K.A.'
'Moeckel, S.'
'Chukanov, N.V.'
'Pekov, I.V.'

_publ_section_title
;
 Crystal structures of two new low-symmetry calcium-deficient analogs of
 eudialyte
;
_journal_name_full Kristallografiya
_journal_page_first 235
_journal_page_last 240
_journal_volume 51
_journal_year 2006
_chemical_formula_sum
'Ca3 Ce0.33 Cl0.53 F0.66 Fe1.44 H2.62 K0.21 Mn1.44 Na15.66 Nb0.27 O4.1 Si0.9 Sr0.36 Ti0.21 Y0.09 Zr3.54'
_chemical_name_systematic
;
Na15.66 K0.21 Ca3 Sr0.36 Y0.09 Mn1.44 Fe1.44 Ce0.33 Zr3.54 Ti0.21 Nb0.27 Si0.9 
O2.34 (O H).90 Cl0.53 F0.66 (H2 O)0.86
;
_space_group_IT_number 146
_symmetry_space_group_name_Hall 'R 3'
_symmetry_space_group_name_H-M 'R 3 :H'
_cell_angle_alpha 90
_cell_angle_beta 90
_cell_angle_gamma 120
_cell_formula_units_Z 3
_cell_length_a 14.192
_cell_length_b 14.192
_cell_length_c 30.17
_cell_volume 5262.513
_citation_journal_id_ASTM KRISAJ
_cod_data_source_file Rastsvetaeva_KRISAJ_2006_995.cif
_cod_data_source_block H2.62Ca3Ce0.33Cl0.53F0.66Fe1.44K0.21Mn1.44Na15.66Nb0.27O4.1Si0.9Sr0.36Ti0.21Y0.09Zr3.54
_cod_original_formula_sum
;
H2.62 Ca3 Ce0.33 Cl0.53 F0.66 Fe1.44 K0.21 Mn1.44 Na15.66 Nb0.27 O4.1 Si0.9 
Sr0.36 Ti0.21 Y0.09 Zr3.54
;
_cod_database_code 1528810

loop_
_symmetry_equiv_pos_as_xyz
x,y,z
-y,x-y,z
-x+y,-x,z
x+2/3,y+1/3,z+1/3
-y+2/3,x-y+1/3,z+1/3
-x+y+2/3,-x+1/3,z+1/3
x+1/3,y+2/3,z+2/3
-y+1/3,x-y+2/3,z+2/3
-x+y+1/3,-x+2/3,z+2/3

loop_
_atom_site_label
_atom_site_type_symbol
_atom_site_fract_x
_atom_site_fract_y
_atom_site_fract_z
_atom_site_occupancy
_atom_site_U_iso_or_equiv
Na14 Na+1 0.189 0.578 0.142 0.14 0.0
Na3 Na+1 0.1149 0.2308 0.1512 0.9 0.0
Cl1 Cl-1 0.6667 0.3333 0.1004 0.26 0.0
Mn1 Mn+2 0.2641 0.2642 0.0001 0.45 0.0
Si3 Si+4 0.3333 0.6667 0.0904 0.39 0.0
Zr1 Zr+4 0.3332 0.1682 0.1669 1 0.0
Fe1 Fe+3 -0.0098 0.493 0.0001 0.31 0.0
Na9 Na+1 0.2351 0.4681 -0.0448 0.63 0.0
Si2 Si+4 0.3333 0.6667 0.0573 0.14 0.0
O8 O-2 0 0 0.225 0.2 0.0
Na4 Na+1 0.081 0.163 0.171 0.1 0.0
Na2 Na+1 0.2555 0 0.0001 0.23 0.0
Na10 Na+1 0.2412 0.1227 0.2757 0.3 0.0
O2 O-2 0.598 0.396 0.001 0.35 0.0
O7 O-2 0.027 0.029 0.205 0.21 0.0
Na6 Na+1 0.586 0.412 0.1646 0.2 0.0
Na5 Na+1 0.5601 0.4418 0.1784 0.8 0.0
Na12 Na+1 0.22 0.51 0.168 0.18 0.0
O1 O-2 0.3333 0.6667 0.0416 0.03 0.0
Ce2 Ce+3 0.2555 0 0.0001 0.02 0.0
O6 O-2 0.3333 0.6667 0.005 0.14 0.0
Ca1 Ca+2 0.2641 0.2642 0.0001 0.4 0.0
F2 F-1 0.6667 0.3333 0.009 0.33 0.0
Cl2 Cl-1 0 0 0.2884 0.27 0.0
Mn2 Mn+4 0.525 0.0493 -0.0036 0.03 0.0
Fe2 Fe+3 0.525 0.0493 -0.0036 0.17 0.0
Zr3 Zr+4 0.3333 0.6667 0.3934 0.09 0.0
Sr1 Sr+2 0.2555 0 0.0001 0.12 0.0
Ti1 Ti+4 0.3333 0.6667 0.3934 0.21 0.0
K1 K+1 0.4491 0.2263 0.0494 0.07 0.0
Ce3 Ce+3 0.2351 0.4681 -0.0448 0.07 0.0
Y1 Y+3 0.2555 0 0.0001 0.03 0.0
Na13 Na+1 0.293 0.515 0.17 0.17 0.0
O5 O-2 0.3333 0.6667 0.147 0.39 0.0
Si1 Si+4 0.3333 0.6667 0.2459 0.37 0.0
F1 F-1 0 0 0.248 0.33 0.0
Ca2 Ca+2 0.2555 0 0.0001 0.6 0.0
Ce1 Ce+3 0.2641 0.2642 0.0001 0.02 0.0
Na11 Na+1 0.255 0.52 0.1748 0.51 0.0
O4 O-2 0.3333 0.6667 0.1936 0.37 0.0
O3 O-2 0.209 0.607 0.0081 0.43 0.0
Na7 Na+1 0.4491 0.2263 0.0494 0.58 0.0
Nb1 Nb+3 0.3333 0.6667 0.0416 0.27 0.0
Na8 Na+1 0.4798 0.2409 0.041 0.35 0.0
Na1 Na+1 0.2641 0.2642 0.0001 0.13 0.0
Zr2 Zr+4 0.0337 0.5167 0.0034 0.15 0.0
